data_2002176
loop_
_publ_author_name
'Kipka, R'
'Mueller-Buschbaum, Hk'

_publ_section_title 'Ein Oxohalogenocuprat(I): Ba2 Cu O2 Cl'
_journal_name_full
;
Zeitschrift fuer Anorganische und Allgemeine Chemie
;
_journal_page_first 250
_journal_page_last 254
_journal_paper_doi 10.1002/zaac.19774300124
_journal_volume 430
_journal_year 1977
_chemical_formula_structural 'Ba2 (Cu O2 Cl)'
_chemical_formula_sum 'Ba2 Cl Cu O2'
_chemical_name_systematic 'Dibarium chlorodioxocuprate(I)'
_space_group_IT_number 166
_symmetry_cell_setting trigonal
_symmetry_space_group_name_Hall '-R 3 2"'
_symmetry_space_group_name_H-M 'R -3 m :H'
_cell_angle_alpha 90
_cell_angle_beta 90
_cell_angle_gamma 120
_cell_formula_units_Z 3
_cell_length_a 4.264
_cell_length_b 4.264
_cell_length_c 28.56999
_cell_volume 449.9
_refine_ls_R_factor_all 0.068
_cod_original_sg_symbol_H-M 'R -3 m H'
_cod_database_code 2002176

loop_
_symmetry_equiv_pos_as_xyz
x,y,z
-y,x-y,z
y-x,-x,z
-y,-x,z
x,x-y,z
y-x,y,z
-x,-y,-z
y,y-x,-z
x-y,x,-z
y,x,-z
-x,y-x,-z
x-y,-y,-z
1/3+x,2/3+y,2/3+z
2/3+x,1/3+y,1/3+z
1/3-y,2/3+x-y,2/3+z
2/3-y,1/3+x-y,1/3+z
1/3-x+y,2/3-x,2/3+z
2/3-x+y,1/3-x,1/3+z
1/3-y,2/3-x,2/3+z
2/3-y,1/3-x,1/3+z
1/3+x,2/3+x-y,2/3+z
2/3+x,1/3+x-y,1/3+z
1/3-x+y,2/3+y,2/3+z
2/3-x+y,1/3+y,1/3+z
1/3-x,2/3-y,2/3-z
2/3-x,1/3-y,1/3-z
1/3+y,2/3-x+y,2/3-z
2/3+y,1/3-x+y,1/3-z
1/3+x-y,2/3+x,2/3-z
2/3+x-y,1/3+x,1/3-z
1/3+y,2/3+x,2/3-z
2/3+y,1/3+x,1/3-z
1/3-x,2/3-x+y,2/3-z
2/3-x,1/3-x+y,1/3-z
1/3+x-y,2/3-y,2/3-z
2/3+x-y,1/3-y,1/3-z

loop_
_atom_site_label
_atom_site_type_symbol
_atom_site_symmetry_multiplicity
_atom_site_Wyckoff_symbol
_atom_site_fract_x
_atom_site_fract_y
_atom_site_fract_z
_atom_site_occupancy
_atom_site_attached_hydrogens
_atom_site_calc_flag
Ba1 Ba2+ 6 c 0. 0. 0.255 1. 0 d
Cu1 Cu1+ 3 b 0. 0. 0.5 1. 0 d
Cl1 Cl1- 3 a 0. 0. 0. 1. 0 d
O1 O2- 6 c 0. 0. 0.437 1. 0 d

loop_
_atom_type_symbol
_atom_type_oxidation_number
Ba2+ 2.000
Cu1+ 1.000
Cl1- -1.000
O2- -2.000
